data_2224856
loop_
_publ_author_name
'Jasinski, Jerry P.'
'Butcher, Ray J.'
'Hakim Al-Arique, Q. N. M.'
'Yathirajan, H. S.'
'Narayana, B.'

_publ_section_title
;
 Imatinibium dipicrate
;
_journal_coeditor_code BT5129
_journal_issue 2
_journal_name_full 'Acta Crystallographica Section E'
_journal_page_first o411
_journal_page_last o412
_journal_paper_doi 10.1107/S1600536810000577
_journal_volume 66
_journal_year 2010
_chemical_formula_iupac 'C29 H33 N7 O 2+, 2C6 H2 N3 O7 -'
_chemical_formula_moiety 'C29 H33 N7 O 2+, 2(C6 H2 N3 O7 -)'
_chemical_formula_sum 'C41 H37 N13 O15'
_chemical_formula_weight 951.84
_chemical_name_common 'imatinibium dipicrate'
_chemical_name_systematic
;
1-Methyl-4-(4-{4-methyl-3-[4-(3-pyridyl)pyrimidin-2-
ylamino]anilinocarbonyl}benzyl)piperazine-1,4-diium dipicrate
;
_space_group_IT_number 2
_symmetry_cell_setting triclinic
_symmetry_space_group_name_Hall '-P 1'
_symmetry_space_group_name_H-M 'P -1'
_atom_sites_solution_hydrogens geom
_atom_sites_solution_primary direct
_atom_sites_solution_secondary difmap
_cell_angle_alpha 96.74(3)
_cell_angle_beta 92.69(2)
_cell_angle_gamma 101.46(7)
_cell_formula_units_Z 2
_cell_length_a 8.560000
_cell_length_b 10.734000
_cell_length_c 23.060000
_cell_measurement_reflns_used 9389
_cell_measurement_temperature 110(2)
_cell_measurement_theta_max 73.9674
_cell_measurement_theta_min 4.2265
_cell_volume 2056.9(6)
_computing_cell_refinement '<i>CrysAlis RED</i> (Oxford Diffraction, 2007)'
_computing_data_collection '<i>CrysAlis Pro</i> (Oxford Diffraction, 2007)'
_computing_data_reduction '<i>CrysAlis RED</i> (Oxford Diffraction, 2007)'
_computing_molecular_graphics
;
<i>SHELXTL</i> (Version 6.10; Sheldrick, 2008) and <i>Mercury</i>
(Macrae <i>et
al.</i>, 2006)
;
_computing_publication_material
;
<i>SHELXTL</i> (Version 6.10; Sheldrick, 2008), <i>enCIFer</i>
(Allen <i>et al.</i>, 2004)
and <i>PLATON</i> (Spek, 2009)
;
_computing_structure_refinement '<i>SHELXL97</i> (Sheldrick, 2008)'
_computing_structure_solution '<i>SHELXS97</i> (Sheldrick, 2008)'
_diffrn_ambient_temperature 110(2)
_diffrn_detector_area_resol_mean 10.5081
_diffrn_measured_fraction_theta_full 0.994
_diffrn_measured_fraction_theta_max 0.964
_diffrn_measurement_device_type
;
Oxford Diffraction Xcalibur diffractometer with a Ruby (Gemini Cu) detector
;
_diffrn_measurement_method '\w scans'
_diffrn_radiation_monochromator graphite
_diffrn_radiation_source 'Enhance (Cu) X-ray Source'
_diffrn_radiation_type CuK\a
_diffrn_radiation_wavelength 1.54178
_diffrn_reflns_av_R_equivalents 0.0231
_diffrn_reflns_av_sigmaI/netI 0.0238
_diffrn_reflns_limit_h_max 8
_diffrn_reflns_limit_h_min -10
_diffrn_reflns_limit_k_max 13
_diffrn_reflns_limit_k_min -13
_diffrn_reflns_limit_l_max 28
_diffrn_reflns_limit_l_min -28
_diffrn_reflns_number 15890
_diffrn_reflns_theta_full 67.50
_diffrn_reflns_theta_max 74.12
_diffrn_reflns_theta_min 4.24
_diffrn_standards_decay_% <2%
_diffrn_standards_number 0
_exptl_absorpt_coefficient_mu 1.023
_exptl_absorpt_correction_T_max 0.782
_exptl_absorpt_correction_T_min 0.596
_exptl_absorpt_correction_type multi-scan
_exptl_absorpt_process_details
;
(CrysAlis RED; Oxford Diffraction, 2007)
;
_exptl_crystal_colour 'pale yellow'
_exptl_crystal_density_diffrn 1.537
_exptl_crystal_density_method 'not measured'
_exptl_crystal_description chunk
_exptl_crystal_F_000 988
_exptl_crystal_size_max 0.45
_exptl_crystal_size_mid 0.39
_exptl_crystal_size_min 0.24
_refine_diff_density_max 0.504
_refine_diff_density_min -0.269
_refine_ls_extinction_method none
_refine_ls_goodness_of_fit_ref 1.059
_refine_ls_hydrogen_treatment mixed
_refine_ls_matrix_type full
_refine_ls_number_parameters 640
_refine_ls_number_reflns 8082
_refine_ls_number_restraints 0
_refine_ls_restrained_S_all 1.059
_refine_ls_R_factor_all 0.0669
_refine_ls_R_factor_gt 0.0592
_refine_ls_shift/su_max 0.001
_refine_ls_shift/su_max_lt 0.001
_refine_ls_shift/su_mean 0.000
_refine_ls_structure_factor_coef Fsqd
_refine_ls_weighting_details 'calc w=1/[\s^2^(Fo^2^)+(0.0615P)^2^+3.3059P] where P=(Fo^2^+2Fc^2^)/3'
_refine_ls_weighting_scheme calc
_refine_ls_wR_factor_gt 0.1536
_refine_ls_wR_factor_ref 0.1578
_reflns_number_gt 6946
_reflns_number_total 8082
_reflns_threshold_expression I>2\s(I)
_cod_data_source_file bt5129.cif
_cod_data_source_block I
_cod_database_code 2224856
_cod_database_fobs_code 2224856

loop_
_symmetry_equiv_pos_as_xyz
'x, y, z'
'-x, -y, -z'

loop_
_atom_site_type_symbol
_atom_site_label
_atom_site_fract_x
_atom_site_fract_y
_atom_site_fract_z
_atom_site_U_iso_or_equiv
_atom_site_adp_type
_atom_site_calc_flag
_atom_site_refinement_flags
_atom_site_occupancy
_atom_site_disorder_assembly
_atom_site_disorder_group
O O1 0.3153(2) 0.58462(17) 0.49702(9) 0.0356(4) Uani d . 1 . .
N N1 0.4213(2) 0.4360(2) 0.19545(10) 0.0242(4) Uani d . 1 . .
H H1 0.465(4) 0.514(3) 0.2058(13) 0.028(8) Uiso d . 1 . .
N N2 0.2325(3) 0.4773(2) 0.09313(10) 0.0259(5) Uani d . 1 . .
H H2 0.182(4) 0.397(4) 0.0809(15) 0.044(9) Uiso d . 1 . .
C C1 0.4665(3) 0.4017(2) 0.13475(12) 0.0274(5) Uani d . 1 . .
H H1A 0.4187 0.3106 0.1211 0.033 Uiso calc R 1 . .
H H1B 0.5841 0.4127 0.1349 0.033 Uiso calc R 1 . .
C C2 0.4094(3) 0.4851(2) 0.09331(12) 0.0291(5) Uani d . 1 . .
H H2A 0.4655 0.5752 0.1049 0.035 Uiso calc R 1 . .
H H2B 0.4371 0.4581 0.0532 0.035 Uiso calc R 1 . .
C C3 0.1853(3) 0.5056(2) 0.15391(11) 0.0264(5) Uani d . 1 . .
H H3A 0.0675 0.4925 0.1534 0.032 Uiso calc R 1 . .
H H3B 0.2307 0.5965 0.1689 0.032 Uiso calc R 1 . .
C C4 0.2433(3) 0.4209(2) 0.19414(11) 0.0255(5) Uani d . 1 . .
H H4A 0.2118 0.4431 0.2342 0.031 Uiso calc R 1 . .
H H4B 0.1922 0.3303 0.1807 0.031 Uiso calc R 1 . .
C C5 0.1813(4) 0.5660(3) 0.05447(13) 0.0342(6) Uani d . 1 . .
H H5A 0.0661 0.5612 0.0558 0.051 Uiso calc R 1 . .
H H5B 0.2058 0.5413 0.0142 0.051 Uiso calc R 1 . .
H H5C 0.2386 0.6539 0.0680 0.051 Uiso calc R 1 . .
C C6 0.4812(3) 0.3553(2) 0.23719(12) 0.0294(6) Uani d . 1 . .
H H6A 0.4361 0.2637 0.2235 0.035 Uiso calc R 1 . .
H H6B 0.5990 0.3686 0.2370 0.035 Uiso calc R 1 . .
C C7 0.4370(3) 0.3868(2) 0.29871(12) 0.0284(5) Uani d . 1 . .
C C8 0.5091(3) 0.5012(2) 0.33399(12) 0.0305(6) Uani d . 1 . .
H H8A 0.5904 0.5608 0.3193 0.037 Uiso calc R 1 . .
C C9 0.4627(3) 0.5279(2) 0.38995(12) 0.0304(6) Uani d . 1 . .
H H9A 0.5108 0.6066 0.4130 0.036 Uiso calc R 1 . .
C C10 0.3464(3) 0.4409(2) 0.41296(12) 0.0276(5) Uani d . 1 . .
C C11 0.2752(3) 0.3270(2) 0.37767(12) 0.0279(5) Uani d . 1 . .
H H11A 0.1957 0.2667 0.3927 0.033 Uiso calc R 1 . .
C C12 0.3182(3) 0.3006(2) 0.32147(12) 0.0289(6) Uani d . 1 . .
H H12A 0.2668 0.2233 0.2980 0.035 Uiso calc R 1 . .
C C13 0.2977(3) 0.4734(2) 0.47391(12) 0.0292(5) Uani d . 1 . .
N N14 0.2326(3) 0.3702(2) 0.49985(10) 0.0290(5) Uani d . 1 . .
H H14 0.250(4) 0.298(3) 0.4857(13) 0.030(8) Uiso d . 1 . .
C C15 0.1556(3) 0.3663(2) 0.55298(12) 0.0276(5) Uani d . 1 . .
C C16 0.0846(3) 0.4640(3) 0.57780(12) 0.0314(6) Uani d . 1 . .
H H16A 0.0945 0.5428 0.5620 0.038 Uiso calc R 1 . .
C C17 -0.0012(3) 0.4419(3) 0.62653(13) 0.0339(6) Uani d . 1 . .
H H17A -0.0498 0.5080 0.6438 0.041 Uiso calc R 1 . .
C C18 -0.0199(3) 0.3286(3) 0.65133(12) 0.0315(6) Uani d . 1 . .
C C19 -0.1298(4) 0.3073(3) 0.70004(14) 0.0437(7) Uani d . 1 . .
H H19A -0.0708 0.2871 0.7340 0.066 Uiso calc R 1 . .
H H19B -0.2194 0.2357 0.6867 0.066 Uiso calc R 1 . .
H H19C -0.1708 0.3851 0.7111 0.066 Uiso calc R 1 . .
C C20 0.0583(3) 0.2345(2) 0.62720(11) 0.0264(5) Uani d . 1 . .
C C21 0.1447(3) 0.2542(2) 0.57814(12) 0.0274(5) Uani d . 1 . .
H H21A 0.1971 0.1896 0.5617 0.033 Uiso calc R 1 . .
N N22 0.0369(3) 0.1166(2) 0.65091(10) 0.0295(5) Uani d . 1 . .
H H22 -0.053(4) 0.098(3) 0.6678(15) 0.040(9) Uiso d . 1 . .
C C23 0.1200(3) 0.0202(2) 0.64192(11) 0.0264(5) Uani d . 1 . .
N N24 0.0467(3) -0.0938(2) 0.65697(10) 0.0304(5) Uani d . 1 . .
C C25 0.1278(3) -0.1869(3) 0.64831(13) 0.0341(6) Uani d . 1 . .
H H25A 0.0816 -0.2684 0.6589 0.041 Uiso calc R 1 . .
C C26 0.2749(3) -0.1733(2) 0.62498(13) 0.0322(6) Uani d . 1 . .
H H26A 0.3286 -0.2426 0.6189 0.039 Uiso calc R 1 . .
C C27 0.3399(3) -0.0522(2) 0.61095(11) 0.0267(5) Uani d . 1 . .
N N28 0.2636(3) 0.0452(2) 0.62024(9) 0.0270(5) Uani d . 1 . .
C C29 0.4951(3) -0.0229(2) 0.58435(11) 0.0267(5) Uani d . 1 . .
C C30 0.5691(3) -0.1204(2) 0.56171(12) 0.0290(5) Uani d . 1 . .
H H30A 0.5167 -0.2065 0.5635 0.035 Uiso calc R 1 . .
N N31 0.7095(3) -0.1001(2) 0.53756(10) 0.0314(5) Uani d . 1 . .
C C32 0.7788(3) 0.0217(3) 0.53364(12) 0.0303(6) Uani d . 1 . .
H H32A 0.8790 0.0380 0.5169 0.036 Uiso calc R 1 . .
C C33 0.7121(3) 0.1247(3) 0.55272(12) 0.0308(6) Uani d . 1 . .
H H33A 0.7635 0.2094 0.5479 0.037 Uiso calc R 1 . .
C C34 0.5695(3) 0.1028(2) 0.57896(12) 0.0291(5) Uani d . 1 . .
H H34A 0.5225 0.1724 0.5932 0.035 Uiso calc R 1 . .
O O1A 0.1518(2) 0.22087(16) 0.07622(8) 0.0291(4) Uani d . 1 . .
O O21A 0.3381(2) 0.07732(17) 0.12752(9) 0.0346(4) Uani d . 1 . .
O O22A 0.3131(2) -0.0904(2) 0.06313(10) 0.0396(5) Uani d . 1 . .
O O41A -0.2360(2) -0.33957(17) 0.04481(10) 0.0395(5) Uani d . 1 . .
O O42A -0.4305(2) -0.2407(2) 0.03722(12) 0.0493(6) Uani d . 1 . .
O O61A -0.3332(3) 0.2150(2) 0.07480(12) 0.0520(6) Uani d . 1 . .
O O62A -0.1032(3) 0.32666(18) 0.06299(11) 0.0427(5) Uani d . 1 . .
N N2A 0.2595(3) -0.0043(2) 0.08996(10) 0.0287(5) Uani d . 1 . .
N N4A -0.2888(3) -0.2408(2) 0.04636(10) 0.0311(5) Uani d . 1 . .
N N6A -0.1906(3) 0.2244(2) 0.06879(10) 0.0301(5) Uani d . 1 . .
C C1A 0.0479(3) 0.1211(2) 0.07465(10) 0.0242(5) Uani d . 1 . .
C C2A 0.0909(3) -0.0022(2) 0.07761(11) 0.0253(5) Uani d . 1 . .
C C3A -0.0144(3) -0.1176(2) 0.06785(11) 0.0265(5) Uani d . 1 . .
H H3AA 0.0223 -0.1956 0.0674 0.032 Uiso calc R 1 . .
C C4A -0.1766(3) -0.1186(2) 0.05852(11) 0.0272(5) Uani d . 1 . .
C C5A -0.2330(3) -0.0062(2) 0.06039(11) 0.0261(5) Uani d . 1 . .
H H5AA -0.3445 -0.0084 0.0562 0.031 Uiso calc R 1 . .
C C6A -0.1240(3) 0.1095(2) 0.06843(11) 0.0259(5) Uani d . 1 . .
O O1B 0.4787(2) 0.68998(16) 0.21876(9) 0.0303(4) Uani d . 1 . .
O O21B 0.2684(2) 0.84672(18) 0.19341(9) 0.0348(4) Uani d . 1 . .
O O22B 0.3412(3) 0.9982(2) 0.26585(11) 0.0493(6) Uani d . 1 . .
O O41B 0.8703(3) 1.24447(18) 0.21586(10) 0.0441(5) Uani d . 1 . .
O O42B 1.0597(2) 1.13663(18) 0.20751(9) 0.0363(5) Uani d . 1 . .
O O61B 0.9270(2) 0.6835(2) 0.16693(9) 0.0392(5) Uani d . 1 . .
O O62B 0.7440(2) 0.58469(18) 0.21578(10) 0.0405(5) Uani d . 1 . .
N N2B 0.3710(3) 0.9196(2) 0.22702(11) 0.0316(5) Uani d . 1 . .
N N4B 0.9186(3) 1.1430(2) 0.21198(10) 0.0327(5) Uani d . 1 . .
N N6B 0.8091(3) 0.6809(2) 0.19535(10) 0.0285(5) Uani d . 1 . .
C C1B 0.5803(3) 0.7898(2) 0.21517(11) 0.0248(5) Uani d . 1 . .
C C2B 0.5386(3) 0.9143(2) 0.22026(11) 0.0267(5) Uani d . 1 . .
C C3B 0.6441(3) 1.0279(2) 0.22022(12) 0.0298(6) Uani d . 1 . .
H H3BA 0.6099 1.1072 0.2255 0.036 Uiso calc R 1 . .
C C4B 0.8035(3) 1.0239(2) 0.21222(11) 0.0281(5) Uani d . 1 . .
C C5B 0.8561(3) 0.9107(2) 0.20437(11) 0.0263(5) Uani d . 1 . .
H H5BA 0.9650 0.9103 0.1982 0.032 Uiso calc R 1 . .
C C6B 0.7471(3) 0.7972(2) 0.20563(11) 0.0257(5) Uani d . 1 . .

loop_
_atom_site_aniso_label
_atom_site_aniso_U_11
_atom_site_aniso_U_22
_atom_site_aniso_U_33
_atom_site_aniso_U_12
_atom_site_aniso_U_13
_atom_site_aniso_U_23
O1 0.0430(11) 0.0197(9) 0.0408(11) 0.0000(8) 0.0037(9) 0.0007(8)
N1 0.0236(10) 0.0124(10) 0.0347(12) -0.0010(8) 0.0009(8) 0.0036(8)
N2 0.0293(11) 0.0130(10) 0.0334(11) 0.0003(8) -0.0010(9) 0.0033(8)
C1 0.0243(12) 0.0182(12) 0.0379(14) 0.0009(9) 0.0048(10) 0.0009(10)
C2 0.0289(13) 0.0207(12) 0.0353(14) -0.0011(10) 0.0052(11) 0.0030(10)
C3 0.0249(12) 0.0173(12) 0.0345(13) 0.0006(9) -0.0003(10) 0.0005(9)
C4 0.0228(12) 0.0179(11) 0.0338(13) -0.0003(9) 0.0027(10) 0.0021(9)
C5 0.0409(16) 0.0195(13) 0.0407(15) 0.0019(11) -0.0042(12) 0.0079(11)
C6 0.0290(13) 0.0189(12) 0.0408(15) 0.0051(10) -0.0005(11) 0.0066(10)
C7 0.0289(13) 0.0214(12) 0.0345(14) 0.0037(10) -0.0034(10) 0.0067(10)
C8 0.0268(13) 0.0197(12) 0.0432(15) -0.0011(10) -0.0014(11) 0.0087(11)
C9 0.0315(14) 0.0196(12) 0.0361(14) -0.0020(10) -0.0058(11) 0.0033(10)
C10 0.0273(13) 0.0183(12) 0.0360(14) 0.0027(10) -0.0041(10) 0.0051(10)
C11 0.0279(13) 0.0176(12) 0.0357(14) -0.0021(10) -0.0024(10) 0.0070(10)
C12 0.0310(13) 0.0154(11) 0.0373(14) -0.0012(10) -0.0064(11) 0.0047(10)
C13 0.0250(12) 0.0241(13) 0.0370(14) 0.0040(10) -0.0023(10) 0.0023(10)
N14 0.0307(12) 0.0198(11) 0.0366(12) 0.0066(9) 0.0035(9) 0.0011(9)
C15 0.0225(12) 0.0234(12) 0.0342(14) 0.0018(10) -0.0001(10) -0.0014(10)
C16 0.0321(14) 0.0206(12) 0.0403(15) 0.0038(10) 0.0015(11) 0.0026(10)
C17 0.0354(15) 0.0239(13) 0.0427(16) 0.0090(11) 0.0077(12) -0.0017(11)
C18 0.0299(14) 0.0305(14) 0.0329(14) 0.0057(11) 0.0032(11) -0.0001(11)
C19 0.0502(19) 0.0387(17) 0.0472(18) 0.0180(14) 0.0163(15) 0.0062(13)
C20 0.0224(12) 0.0215(12) 0.0331(13) 0.0004(9) -0.0005(10) 0.0023(10)
C21 0.0235(12) 0.0221(12) 0.0350(14) 0.0036(10) 0.0017(10) -0.0012(10)
N22 0.0268(11) 0.0266(12) 0.0352(12) 0.0034(9) 0.0078(9) 0.0056(9)
C23 0.0272(13) 0.0218(12) 0.0278(12) 0.0018(10) -0.0007(10) 0.0004(9)
N24 0.0291(11) 0.0239(11) 0.0349(12) -0.0015(9) 0.0038(9) 0.0017(9)
C25 0.0356(15) 0.0207(13) 0.0420(16) -0.0040(11) 0.0009(12) 0.0055(11)
C26 0.0339(14) 0.0179(12) 0.0440(16) 0.0042(10) 0.0013(12) 0.0030(11)
C27 0.0295(13) 0.0216(12) 0.0278(13) 0.0046(10) -0.0018(10) 0.0013(9)
N28 0.0268(11) 0.0213(10) 0.0318(11) 0.0029(8) 0.0010(9) 0.0026(8)
C29 0.0270(13) 0.0240(13) 0.0285(13) 0.0054(10) -0.0022(10) 0.0024(10)
C30 0.0319(14) 0.0218(12) 0.0333(14) 0.0062(10) 0.0002(11) 0.0029(10)
N31 0.0322(12) 0.0281(12) 0.0346(12) 0.0100(9) 0.0014(9) 0.0011(9)
C32 0.0258(13) 0.0308(14) 0.0335(14) 0.0049(11) 0.0008(10) 0.0026(11)
C33 0.0266(13) 0.0245(13) 0.0388(15) 0.0014(10) -0.0021(11) 0.0026(11)
C34 0.0271(13) 0.0217(13) 0.0372(14) 0.0052(10) -0.0009(11) -0.0003(10)
O1A 0.0314(10) 0.0166(9) 0.0370(10) 0.0004(7) 0.0015(8) 0.0026(7)
O21A 0.0308(10) 0.0213(9) 0.0475(12) -0.0027(8) -0.0050(8) 0.0048(8)
O22A 0.0385(11) 0.0330(11) 0.0494(12) 0.0142(9) 0.0052(9) 0.0018(9)
O41A 0.0412(11) 0.0168(9) 0.0567(13) -0.0008(8) -0.0033(9) 0.0037(8)
O42A 0.0267(11) 0.0258(11) 0.0909(18) -0.0039(8) 0.0026(11) 0.0056(11)
O61A 0.0363(12) 0.0296(11) 0.0924(19) 0.0103(9) 0.0199(12) 0.0051(11)
O62A 0.0376(11) 0.0187(10) 0.0708(15) 0.0010(8) -0.0036(10) 0.0125(9)
N2A 0.0293(11) 0.0201(11) 0.0369(12) 0.0033(9) 0.0043(9) 0.0073(9)
N4A 0.0311(12) 0.0205(11) 0.0388(13) -0.0022(9) 0.0040(9) 0.0042(9)
N6A 0.0331(12) 0.0214(11) 0.0345(12) 0.0043(9) 0.0013(9) 0.0005(9)
C1A 0.0299(13) 0.0159(11) 0.0250(12) 0.0012(10) 0.0022(10) 0.0012(9)
C2A 0.0272(13) 0.0207(12) 0.0275(12) 0.0036(10) 0.0026(10) 0.0030(9)
C3A 0.0318(13) 0.0167(11) 0.0304(13) 0.0036(10) 0.0037(10) 0.0029(9)
C4A 0.0324(14) 0.0195(12) 0.0268(12) -0.0014(10) 0.0031(10) 0.0024(9)
C5A 0.0256(12) 0.0223(12) 0.0291(13) 0.0016(10) 0.0045(10) 0.0029(10)
C6A 0.0310(13) 0.0196(12) 0.0269(12) 0.0043(10) 0.0031(10) 0.0032(9)
O1B 0.0242(9) 0.0149(8) 0.0490(11) -0.0015(7) 0.0018(8) 0.0028(7)
O21B 0.0261(9) 0.0239(10) 0.0516(12) -0.0020(7) -0.0013(8) 0.0064(8)
O22B 0.0426(12) 0.0380(12) 0.0659(15) 0.0149(10) 0.0069(11) -0.0120(11)
O41B 0.0470(13) 0.0176(10) 0.0635(14) -0.0038(9) 0.0048(10) 0.0060(9)
O42B 0.0337(11) 0.0279(10) 0.0409(11) -0.0099(8) 0.0034(8) 0.0049(8)
O61B 0.0339(11) 0.0346(11) 0.0510(12) 0.0102(9) 0.0110(9) 0.0052(9)
O62B 0.0268(10) 0.0191(9) 0.0747(15) -0.0013(8) 0.0050(9) 0.0118(9)
N2B 0.0314(12) 0.0186(11) 0.0450(13) 0.0038(9) 0.0050(10) 0.0055(9)
N4B 0.0387(14) 0.0216(11) 0.0326(12) -0.0061(10) 0.0018(10) 0.0033(9)
N6B 0.0217(10) 0.0215(11) 0.0396(12) 0.0005(8) -0.0022(9) 0.0009(9)
C1B 0.0266(13) 0.0175(12) 0.0278(12) 0.0003(10) -0.0008(10) 0.0008(9)
C2B 0.0261(13) 0.0200(12) 0.0322(13) 0.0020(10) 0.0004(10) 0.0010(10)
C3B 0.0367(14) 0.0166(12) 0.0347(14) 0.0035(10) -0.0008(11) 0.0022(10)
C4B 0.0323(14) 0.0188(12) 0.0289(13) -0.0047(10) 0.0000(10) 0.0036(9)
C5B 0.0244(12) 0.0241(13) 0.0266(12) -0.0033(10) 0.0002(9) 0.0026(9)
C6B 0.0267(13) 0.0192(12) 0.0289(13) 0.0010(10) -0.0012(10) 0.0015(9)

loop_
_atom_type_symbol
_atom_type_description
_atom_type_scat_dispersion_real
_atom_type_scat_dispersion_imag
_atom_type_scat_source
C C 0.0181 0.0091 'International Tables Vol C Tables 4.2.6.8 and 6.1.1.4'
H H 0.0000 0.0000 'International Tables Vol C Tables 4.2.6.8 and 6.1.1.4'
N N 0.0311 0.0180 'International Tables Vol C Tables 4.2.6.8 and 6.1.1.4'
O O 0.0492 0.0322 'International Tables Vol C Tables 4.2.6.8 and 6.1.1.4'

loop_
_geom_angle_atom_site_label_1
_geom_angle_atom_site_label_2
_geom_angle_atom_site_label_3
_geom_angle_site_symmetry_1
_geom_angle_site_symmetry_3
_geom_angle
_geom_angle_publ_flag
C1 N1 C4 . . 108.6(2) ?
C1 N1 C6 . . 111.1(2) ?
C4 N1 C6 . . 111.62(19) ?
C1 N1 H1 . . 107(2) ?
C4 N1 H1 . . 109(2) ?
C6 N1 H1 . . 109(2) ?
C3 N2 C5 . . 110.9(2) ?
C3 N2 C2 . . 110.4(2) ?
C5 N2 C2 . . 110.8(2) ?
C3 N2 H2 . . 105(2) ?
C5 N2 H2 . . 110(2) ?
C2 N2 H2 . . 109(2) ?
N1 C1 C2 . . 110.9(2) ?
N1 C1 H1A . . 109.5 ?
C2 C1 H1A . . 109.5 ?
N1 C1 H1B . . 109.5 ?
C2 C1 H1B . . 109.5 ?
H1A C1 H1B . . 108.0 ?
N2 C2 C1 . . 112.1(2) ?
N2 C2 H2A . . 109.2 ?
C1 C2 H2A . . 109.2 ?
N2 C2 H2B . . 109.2 ?
C1 C2 H2B . . 109.2 ?
H2A C2 H2B . . 107.9 ?
N2 C3 C4 . . 111.5(2) ?
N2 C3 H3A . . 109.3 ?
C4 C3 H3A . . 109.3 ?
N2 C3 H3B . . 109.3 ?
C4 C3 H3B . . 109.3 ?
H3A C3 H3B . . 108.0 ?
N1 C4 C3 . . 111.2(2) ?
N1 C4 H4A . . 109.4 ?
C3 C4 H4A . . 109.4 ?
N1 C4 H4B . . 109.4 ?
C3 C4 H4B . . 109.4 ?
H4A C4 H4B . . 108.0 ?
N2 C5 H5A . . 109.5 ?
N2 C5 H5B . . 109.5 ?
H5A C5 H5B . . 109.5 ?
N2 C5 H5C . . 109.5 ?
H5A C5 H5C . . 109.5 ?
H5B C5 H5C . . 109.5 ?
C7 C6 N1 . . 112.6(2) ?
C7 C6 H6A . . 109.1 ?
N1 C6 H6A . . 109.1 ?
C7 C6 H6B . . 109.1 ?
N1 C6 H6B . . 109.1 ?
H6A C6 H6B . . 107.8 ?
C12 C7 C8 . . 118.6(3) ?
C12 C7 C6 . . 119.2(2) ?
C8 C7 C6 . . 122.2(2) ?
C9 C8 C7 . . 120.4(2) ?
C9 C8 H8A . . 119.8 ?
C7 C8 H8A . . 119.8 ?
C8 C9 C10 . . 120.9(2) ?
C8 C9 H9A . . 119.5 ?
C10 C9 H9A . . 119.5 ?
C9 C10 C11 . . 118.4(3) ?
C9 C10 C13 . . 119.6(2) ?
C11 C10 C13 . . 122.1(2) ?
C12 C11 C10 . . 121.2(2) ?
C12 C11 H11A . . 119.4 ?
C10 C11 H11A . . 119.4 ?
C11 C12 C7 . . 120.4(2) ?
C11 C12 H12A . . 119.8 ?
C7 C12 H12A . . 119.8 ?
O1 C13 N14 . . 123.9(3) ?
O1 C13 C10 . . 121.8(2) ?
N14 C13 C10 . . 114.3(2) ?
C13 N14 C15 . . 129.0(2) ?
C13 N14 H14 . . 117(2) ?
C15 N14 H14 . . 113(2) ?
C21 C15 C16 . . 120.2(2) ?
C21 C15 N14 . . 116.1(2) ?
C16 C15 N14 . . 123.6(2) ?
C17 C16 C15 . . 117.5(2) ?
C17 C16 H16A . . 121.2 ?
C15 C16 H16A . . 121.2 ?
C18 C17 C16 . . 123.6(2) ?
C18 C17 H17A . . 118.2 ?
C16 C17 H17A . . 118.2 ?
C17 C18 C20 . . 117.6(3) ?
C17 C18 C19 . . 120.0(3) ?
C20 C18 C19 . . 122.2(3) ?
C18 C19 H19A . . 109.5 ?
C18 C19 H19B . . 109.5 ?
H19A C19 H19B . . 109.5 ?
C18 C19 H19C . . 109.5 ?
H19A C19 H19C . . 109.5 ?
H19B C19 H19C . . 109.5 ?
C21 C20 C18 . . 119.8(2) ?
C21 C20 N22 . . 121.6(2) ?
C18 C20 N22 . . 118.4(2) ?
C15 C21 C20 . . 121.1(2) ?
C15 C21 H21A . . 119.5 ?
C20 C21 H21A . . 119.5 ?
C23 N22 C20 . . 129.0(2) ?
C23 N22 H22 . . 116(2) ?
C20 N22 H22 . . 113(2) ?
N28 C23 N24 . . 125.8(2) ?
N28 C23 N22 . . 119.1(2) ?
N24 C23 N22 . . 115.2(2) ?
C25 N24 C23 . . 115.0(2) ?
N24 C25 C26 . . 124.4(2) ?
N24 C25 H25A . . 117.8 ?
C26 C25 H25A . . 117.8 ?
C25 C26 C27 . . 116.1(2) ?
C25 C26 H26A . . 121.9 ?
C27 C26 H26A . . 121.9 ?
N28 C27 C26 . . 121.4(2) ?
N28 C27 C29 . . 116.0(2) ?
C26 C27 C29 . . 122.6(2) ?
C23 N28 C27 . . 117.3(2) ?
C30 C29 C34 . . 117.4(2) ?
C30 C29 C27 . . 121.1(2) ?
C34 C29 C27 . . 121.5(2) ?
N31 C30 C29 . . 123.9(2) ?
N31 C30 H30A . . 118.0 ?
C29 C30 H30A . . 118.0 ?
C30 N31 C32 . . 117.1(2) ?
N31 C32 C33 . . 123.3(3) ?
N31 C32 H32A . . 118.4 ?
C33 C32 H32A . . 118.4 ?
C34 C33 C32 . . 119.0(2) ?
C34 C33 H33A . . 120.5 ?
C32 C33 H33A . . 120.5 ?
C33 C34 C29 . . 119.2(2) ?
C33 C34 H34A . . 120.4 ?
C29 C34 H34A . . 120.4 ?
O21A N2A O22A . . 123.7(2) ?
O21A N2A C2A . . 118.4(2) ?
O22A N2A C2A . . 117.9(2) ?
O42A N4A O41A . . 123.1(2) ?
O42A N4A C4A . . 118.6(2) ?
O41A N4A C4A . . 118.2(2) ?
O61A N6A O62A . . 122.0(2) ?
O61A N6A C6A . . 118.4(2) ?
O62A N6A C6A . . 119.6(2) ?
O1A C1A C2A . . 121.3(2) ?
O1A C1A C6A . . 126.9(2) ?
C2A C1A C6A . . 111.7(2) ?
C3A C2A C1A . . 124.6(2) ?
C3A C2A N2A . . 117.3(2) ?
C1A C2A N2A . . 118.0(2) ?
C2A C3A C4A . . 118.7(2) ?
C2A C3A H3AA . . 120.6 ?
C4A C3A H3AA . . 120.6 ?
C5A C4A C3A . . 121.5(2) ?
C5A C4A N4A . . 119.4(2) ?
C3A C4A N4A . . 119.1(2) ?
C4A C5A C6A . . 118.8(2) ?
C4A C5A H5AA . . 120.6 ?
C6A C5A H5AA . . 120.6 ?
C5A C6A C1A . . 124.0(2) ?
C5A C6A N6A . . 116.2(2) ?
C1A C6A N6A . . 119.7(2) ?
O21B N2B O22B . . 123.7(2) ?
O21B N2B C2B . . 118.5(2) ?
O22B N2B C2B . . 117.8(2) ?
O42B N4B O41B . . 123.7(2) ?
O42B N4B C4B . . 117.7(2) ?
O41B N4B C4B . . 118.7(2) ?
O61B N6B O62B . . 122.5(2) ?
O61B N6B C6B . . 118.1(2) ?
O62B N6B C6B . . 119.4(2) ?
O1B C1B C6B . . 126.3(2) ?
O1B C1B C2B . . 121.7(2) ?
C6B C1B C2B . . 112.0(2) ?
C3B C2B C1B . . 125.1(2) ?
C3B C2B N2B . . 117.4(2) ?
C1B C2B N2B . . 117.6(2) ?
C2B C3B C4B . . 117.9(2) ?
C2B C3B H3BA . . 121.1 ?
C4B C3B H3BA . . 121.1 ?
C5B C4B C3B . . 122.3(2) ?
C5B C4B N4B . . 118.5(2) ?
C3B C4B N4B . . 119.3(2) ?
C4B C5B C6B . . 118.6(2) ?
C4B C5B H5BA . . 120.7 ?
C6B C5B H5BA . . 120.7 ?
C5B C6B C1B . . 124.1(2) ?
C5B C6B N6B . . 115.8(2) ?
C1B C6B N6B . . 120.1(2) ?

loop_
_geom_bond_atom_site_label_1
_geom_bond_atom_site_label_2
_geom_bond_site_symmetry_2
_geom_bond_distance
_geom_bond_publ_flag
O1 C13 . 1.226(3) ?
N1 C1 . 1.494(3) ?
N1 C4 . 1.498(3) ?
N1 C6 . 1.505(3) ?
N1 H1 . 0.85(3) ?
N2 C3 . 1.490(3) ?
N2 C5 . 1.491(3) ?
N2 C2 . 1.500(3) ?
N2 H2 . 0.89(4) ?
C1 C2 . 1.511(4) ?
C1 H1A . 0.9900 ?
C1 H1B . 0.9900 ?
C2 H2A . 0.9900 ?
C2 H2B . 0.9900 ?
C3 C4 . 1.506(3) ?
C3 H3A . 0.9900 ?
C3 H3B . 0.9900 ?
C4 H4A . 0.9900 ?
C4 H4B . 0.9900 ?
C5 H5A . 0.9800 ?
C5 H5B . 0.9800 ?
C5 H5C . 0.9800 ?
C6 C7 . 1.503(4) ?
C6 H6A . 0.9900 ?
C6 H6B . 0.9900 ?
C7 C12 . 1.399(4) ?
C7 C8 . 1.403(4) ?
C8 C9 . 1.383(4) ?
C8 H8A . 0.9500 ?
C9 C10 . 1.393(4) ?
C9 H9A . 0.9500 ?
C10 C11 . 1.397(3) ?
C10 C13 . 1.506(4) ?
C11 C12 . 1.377(4) ?
C11 H11A . 0.9500 ?
C12 H12A . 0.9500 ?
C13 N14 . 1.356(3) ?
N14 C15 . 1.419(3) ?
N14 H14 . 0.85(3) ?
C15 C21 . 1.385(4) ?
C15 C16 . 1.394(4) ?
C16 C17 . 1.389(4) ?
C16 H16A . 0.9500 ?
C17 C18 . 1.388(4) ?
C17 H17A . 0.9500 ?
C18 C20 . 1.396(4) ?
C18 C19 . 1.508(4) ?
C19 H19A . 0.9800 ?
C19 H19B . 0.9800 ?
C19 H19C . 0.9800 ?
C20 C21 . 1.394(4) ?
C20 N22 . 1.419(3) ?
C21 H21A . 0.9500 ?
N22 C23 . 1.369(3) ?
N22 H22 . 0.87(4) ?
C23 N28 . 1.339(3) ?
C23 N24 . 1.352(3) ?
N24 C25 . 1.328(4) ?
C25 C26 . 1.380(4) ?
C25 H25A . 0.9500 ?
C26 C27 . 1.390(4) ?
C26 H26A . 0.9500 ?
C27 N28 . 1.341(3) ?
C27 C29 . 1.482(4) ?
C29 C30 . 1.391(4) ?
C29 C34 . 1.395(4) ?
C30 N31 . 1.338(4) ?
C30 H30A . 0.9500 ?
N31 C32 . 1.340(4) ?
C32 C33 . 1.379(4) ?
C32 H32A . 0.9500 ?
C33 C34 . 1.378(4) ?
C33 H33A . 0.9500 ?
C34 H34A . 0.9500 ?
O1A C1A . 1.245(3) ?
O21A N2A . 1.226(3) ?
O22A N2A . 1.228(3) ?
O41A N4A . 1.231(3) ?
O42A N4A . 1.221(3) ?
O61A N6A . 1.221(3) ?
O62A N6A . 1.225(3) ?
N2A C2A . 1.463(3) ?
N4A C4A . 1.452(3) ?
N6A C6A . 1.457(3) ?
C1A C2A . 1.451(3) ?
C1A C6A . 1.451(4) ?
C2A C3A . 1.367(3) ?
C3A C4A . 1.393(4) ?
C3A H3AA . 0.9500 ?
C4A C5A . 1.382(4) ?
C5A C6A . 1.384(3) ?
C5A H5AA . 0.9500 ?
O1B C1B . 1.252(3) ?
O21B N2B . 1.227(3) ?
O22B N2B . 1.228(3) ?
O41B N4B . 1.235(3) ?
O42B N4B . 1.232(3) ?
O61B N6B . 1.226(3) ?
O62B N6B . 1.229(3) ?
N2B C2B . 1.462(3) ?
N4B C4B . 1.451(3) ?
N6B C6B . 1.450(3) ?
C1B C6B . 1.443(4) ?
C1B C2B . 1.443(3) ?
C2B C3B . 1.366(4) ?
C3B C4B . 1.394(4) ?
C3B H3BA . 0.9500 ?
C4B C5B . 1.373(4) ?
C5B C6B . 1.384(3) ?
C5B H5BA . 0.9500 ?

loop_
_geom_hbond_atom_site_label_D
_geom_hbond_atom_site_label_H
_geom_hbond_atom_site_label_A
_geom_hbond_site_symmetry_A
_geom_hbond_distance_DH
_geom_hbond_distance_HA
_geom_hbond_distance_DA
_geom_hbond_angle_DHA
N1 H1 O1B . 0.85(3) 1.85(3) 2.658(3) 157(3)
N1 H1 O62B . 0.85(3) 2.35(3) 2.890(3) 122(2)
N2 H2 O1A . 0.89(4) 1.85(4) 2.678(3) 154(3)
N2 H2 O62A . 0.89(4) 2.41(4) 3.009(3) 125(3)
N14 H14 N31 2_656 0.85(3) 2.23(3) 3.069(3) 171(3)
C5 H5B O41A 2 0.98 2.48 3.258(4) 135.7
C4 H4B O42B 1_445 0.99 2.33 3.199(3) 146.2
C3 H3A O61B 1_455 0.99 2.57 3.199(3) 121.3
C3 H3B O1B . 0.99 2.34 3.072(3) 129.8
C12 H12A O42B 1_445 0.95 2.63 3.423(3) 141.6
C19 H19A O61B 2_666 0.98 2.50 3.435(4) 159.4
C19 H19A N6B 2_666 0.98 2.65 3.541(4) 151.7

loop_
_geom_torsion_atom_site_label_1
_geom_torsion_atom_site_label_2
_geom_torsion_atom_site_label_3
_geom_torsion_atom_site_label_4
_geom_torsion_site_symmetry_1
_geom_torsion_site_symmetry_2
_geom_torsion_site_symmetry_3
_geom_torsion_site_symmetry_4
_geom_torsion
_geom_torsion_publ_flag
C4 N1 C1 C2 . . . . 58.2(2) ?
C6 N1 C1 C2 . . . . -178.6(2) ?
C3 N2 C2 C1 . . . . 53.6(3) ?
C5 N2 C2 C1 . . . . 176.8(2) ?
N1 C1 C2 N2 . . . . -56.6(3) ?
C5 N2 C3 C4 . . . . -177.2(2) ?
C2 N2 C3 C4 . . . . -54.0(3) ?
C1 N1 C4 C3 . . . . -59.2(3) ?
C6 N1 C4 C3 . . . . 177.9(2) ?
N2 C3 C4 N1 . . . . 58.1(3) ?
C1 N1 C6 C7 . . . . -179.7(2) ?
C4 N1 C6 C7 . . . . -58.3(3) ?
N1 C6 C7 C12 . . . . 107.2(3) ?
N1 C6 C7 C8 . . . . -71.7(3) ?
C12 C7 C8 C9 . . . . -0.3(4) ?
C6 C7 C8 C9 . . . . 178.6(2) ?
C7 C8 C9 C10 . . . . 1.5(4) ?
C8 C9 C10 C11 . . . . -1.3(4) ?
C8 C9 C10 C13 . . . . -179.5(2) ?
C9 C10 C11 C12 . . . . 0.0(4) ?
C13 C10 C11 C12 . . . . 178.1(2) ?
C10 C11 C12 C7 . . . . 1.2(4) ?
C8 C7 C12 C11 . . . . -1.0(4) ?
C6 C7 C12 C11 . . . . -180.0(2) ?
C9 C10 C13 O1 . . . . 23.7(4) ?
C11 C10 C13 O1 . . . . -154.5(3) ?
C9 C10 C13 N14 . . . . -156.9(2) ?
C11 C10 C13 N14 . . . . 25.0(4) ?
O1 C13 N14 C15 . . . . 8.6(4) ?
C10 C13 N14 C15 . . . . -170.8(2) ?
C13 N14 C15 C21 . . . . -160.7(3) ?
C13 N14 C15 C16 . . . . 23.3(4) ?
C21 C15 C16 C17 . . . . -2.5(4) ?
N14 C15 C16 C17 . . . . 173.3(3) ?
C15 C16 C17 C18 . . . . -0.2(4) ?
C16 C17 C18 C20 . . . . 2.9(4) ?
C16 C17 C18 C19 . . . . -173.3(3) ?
C17 C18 C20 C21 . . . . -3.0(4) ?
C19 C18 C20 C21 . . . . 173.1(3) ?
C17 C18 C20 N22 . . . . -178.2(2) ?
C19 C18 C20 N22 . . . . -2.1(4) ?
C16 C15 C21 C20 . . . . 2.4(4) ?
N14 C15 C21 C20 . . . . -173.7(2) ?
C18 C20 C21 C15 . . . . 0.4(4) ?
N22 C20 C21 C15 . . . . 175.5(2) ?
C21 C20 N22 C23 . . . . 17.2(4) ?
C18 C20 N22 C23 . . . . -167.7(3) ?
C20 N22 C23 N28 . . . . 18.2(4) ?
C20 N22 C23 N24 . . . . -162.5(2) ?
N28 C23 N24 C25 . . . . -0.6(4) ?
N22 C23 N24 C25 . . . . -179.8(2) ?
C23 N24 C25 C26 . . . . -1.0(4) ?
N24 C25 C26 C27 . . . . 1.0(4) ?
C25 C26 C27 N28 . . . . 0.6(4) ?
C25 C26 C27 C29 . . . . -178.6(2) ?
N24 C23 N28 C27 . . . . 2.1(4) ?
N22 C23 N28 C27 . . . . -178.7(2) ?
C26 C27 N28 C23 . . . . -2.0(4) ?
C29 C27 N28 C23 . . . . 177.2(2) ?
N28 C27 C29 C30 . . . . -166.7(2) ?
C26 C27 C29 C30 . . . . 12.6(4) ?
N28 C27 C29 C34 . . . . 10.8(4) ?
C26 C27 C29 C34 . . . . -170.0(3) ?
C34 C29 C30 N31 . . . . 3.0(4) ?
C27 C29 C30 N31 . . . . -179.5(2) ?
C29 C30 N31 C32 . . . . -2.2(4) ?
C30 N31 C32 C33 . . . . -0.4(4) ?
N31 C32 C33 C34 . . . . 2.2(4) ?
C32 C33 C34 C29 . . . . -1.4(4) ?
C30 C29 C34 C33 . . . . -1.0(4) ?
C27 C29 C34 C33 . . . . -178.6(2) ?
O1A C1A C2A C3A . . . . -170.2(2) ?
C6A C1A C2A C3A . . . . 8.4(4) ?
O1A C1A C2A N2A . . . . 7.6(4) ?
C6A C1A C2A N2A . . . . -173.8(2) ?
O21A N2A C2A C3A . . . . -140.1(2) ?
O22A N2A C2A C3A . . . . 37.9(3) ?
O21A N2A C2A C1A . . . . 41.9(3) ?
O22A N2A C2A C1A . . . . -140.1(2) ?
C1A C2A C3A C4A . . . . -4.9(4) ?
N2A C2A C3A C4A . . . . 177.2(2) ?
C2A C3A C4A C5A . . . . -1.6(4) ?
C2A C3A C4A N4A . . . . 178.2(2) ?
O42A N4A C4A C5A . . . . 1.1(4) ?
O41A N4A C4A C5A . . . . 179.9(2) ?
O42A N4A C4A C3A . . . . -178.7(3) ?
O41A N4A C4A C3A . . . . 0.1(4) ?
C3A C4A C5A C6A . . . . 3.7(4) ?
N4A C4A C5A C6A . . . . -176.1(2) ?
C4A C5A C6A C1A . . . . 0.5(4) ?
C4A C5A C6A N6A . . . . 178.8(2) ?
O1A C1A C6A C5A . . . . 172.4(2) ?
C2A C1A C6A C5A . . . . -6.1(3) ?
O1A C1A C6A N6A . . . . -5.8(4) ?
C2A C1A C6A N6A . . . . 175.8(2) ?
O61A N6A C6A C5A . . . . 15.5(4) ?
O62A N6A C6A C5A . . . . -164.3(2) ?
O61A N6A C6A C1A . . . . -166.2(3) ?
O62A N6A C6A C1A . . . . 14.0(4) ?
O1B C1B C2B C3B . . . . 176.0(3) ?
C6B C1B C2B C3B . . . . -4.2(4) ?
O1B C1B C2B N2B . . . . -2.9(4) ?
C6B C1B C2B N2B . . . . 176.9(2) ?
O21B N2B C2B C3B . . . . 132.4(3) ?
O22B N2B C2B C3B . . . . -46.8(4) ?
O21B N2B C2B C1B . . . . -48.7(3) ?
O22B N2B C2B C1B . . . . 132.2(3) ?
C1B C2B C3B C4B . . . . 2.8(4) ?
N2B C2B C3B C4B . . . . -178.3(2) ?
C2B C3B C4B C5B . . . . 0.2(4) ?
C2B C3B C4B N4B . . . . -180.0(2) ?
O42B N4B C4B C5B . . . . -3.4(4) ?
O41B N4B C4B C5B . . . . 176.1(2) ?
O42B N4B C4B C3B . . . . 176.7(2) ?
O41B N4B C4B C3B . . . . -3.7(4) ?
C3B C4B C5B C6B . . . . -1.3(4) ?
N4B C4B C5B C6B . . . . 178.9(2) ?
C4B C5B C6B C1B . . . . -0.5(4) ?
C4B C5B C6B N6B . . . . 178.3(2) ?
O1B C1B C6B C5B . . . . -177.2(3) ?
C2B C1B C6B C5B . . . . 3.0(4) ?
O1B C1B C6B N6B . . . . 4.1(4) ?
C2B C1B C6B N6B . . . . -175.7(2) ?
O61B N6B C6B C5B . . . . -25.5(3) ?
O62B N6B C6B C5B . . . . 153.6(2) ?
O61B N6B C6B C1B . . . . 153.3(2) ?
O62B N6B C6B C1B . . . . -27.6(4) ?
